data_1540192
loop_
_publ_author_name
'Weetman, Catherine'
'Anker, Mathew D.'
'Arrowsmith, Merle'
'Hill, Michael S.'
'Kociok-K\"ohn, Gabriele'
'Liptrot, David J.'
'Mahon, Mary F.'

_publ_section_title
;
 Magnesium-catalysed nitrile hydroboration
;
_journal_issue 1
_journal_name_full 'Chem. Sci.'
_journal_page_first 628
_journal_paper_doi 10.1039/C5SC03114A
_journal_volume 7
_journal_year 2016
_chemical_formula_moiety 'C40 H64 B Mg N3 O1'
_chemical_formula_sum 'C40 H64 B Mg N3 O'
_chemical_formula_weight 654.06
_chemical_name_systematic
;
 ?
;
_space_group_crystal_system monoclinic
_space_group_IT_number 14
_space_group_name_Hall '-P 2ybc'
_space_group_name_H-M_alt 'P 1 21/c 1'
_symmetry_space_group_name_Hall '-P 2ybc'
_symmetry_space_group_name_H-M 'P 1 21/c 1'
_atom_sites_solution_hydrogens mixed
_audit_creation_method SHELXL-2012
_audit_update_record
;
2015-08-21 deposited with the CCDC.
2015-10-20 downloaded from the CCDC.
;
_cell_angle_alpha 90
_cell_angle_beta 96.1775(6)
_cell_angle_gamma 90
_cell_formula_units_Z 4
_cell_length_a 13.7058(2)
_cell_length_b 13.1659(2)
_cell_length_c 22.9509(3)
_cell_measurement_reflns_used 74186
_cell_measurement_temperature 150(2)
_cell_measurement_theta_max 27.485
_cell_measurement_theta_min 2.910
_cell_volume 4117.42(10)
_computing_cell_refinement 'HKL Scalepack (Otwinowski & Minor, 1997)'
_computing_data_collection 'Collect (Nonius BV, 1997-2000)'
_computing_data_reduction
;
 DENZO-SCALEPACK Z. Otwinowski and W. Minor, " 
 Processing of X-ray Diffraction Data Collected in Oscillation Mode ", 
 Methods in Enzymology, Volume 276: Macromolecular Crystallography, 
 part A, p.307-326, 1997,C.W. Carter, Jr. & R. M. Sweet, Eds., Academic Press.
;
_computing_molecular_graphics 'ORTEP3 for Windows - Farrugia, L. J. J. Appl. Crystallogr. 1997, 30, 565'
_computing_publication_material
;
 'WinGX publication routines, Farrugia, 
 L. J., J. Appl. Crystallogr., 1999, 32, 837-838
;
_computing_structure_refinement
;
 SHELXL-2012 (Sheldrick, 2012)
 Sheldrick GM (2008) Acta Crystallogr A64:112--122 and 
 C. B. H\"ubschle, G. M. Sheldrick and B. Dittrich
 ShelXle: a Qt graphical user interface for SHELXL
 J. Appl. Cryst., 44, (2011) 1281-1284.
;
_computing_structure_solution
; 
 SIR97- Altomare A., Burla M.C., Camalli M., Cascarano G.L., Giacovazzo C. , 
 Guagliardi A., Moliterni A.G.G., Polidori G.,Spagna R. 
 (1999) J. Appl. Cryst. 32, 115-119
;
_diffrn_ambient_temperature 150(2)
_diffrn_measured_fraction_theta_full 0.998
_diffrn_measured_fraction_theta_max 0.998
_diffrn_measurement_device_type 'Nonius Kappa CCD'
_diffrn_measurement_method '467 1.2 degree images with \f and \w scans'
_diffrn_radiation_monochromator graphite
_diffrn_radiation_source 'fine-focus sealed tube'
_diffrn_radiation_type MoK\a
_diffrn_radiation_wavelength 0.71073
_diffrn_reflns_av_R_equivalents 0.0814
_diffrn_reflns_av_unetI/netI 0.0490
_diffrn_reflns_Laue_measured_fraction_full 0.998
_diffrn_reflns_Laue_measured_fraction_max 0.998
_diffrn_reflns_limit_h_max 17
_diffrn_reflns_limit_h_min -17
_diffrn_reflns_limit_k_max 17
_diffrn_reflns_limit_k_min -17
_diffrn_reflns_limit_l_max 29
_diffrn_reflns_limit_l_min -29
_diffrn_reflns_number 76184
_diffrn_reflns_point_group_measured_fraction_full 0.998
_diffrn_reflns_point_group_measured_fraction_max 0.998
_diffrn_reflns_theta_full 25.242
_diffrn_reflns_theta_max 27.491
_diffrn_reflns_theta_min 2.990
_exptl_absorpt_coefficient_mu 0.077
_exptl_absorpt_correction_T_max 0.983
_exptl_absorpt_correction_T_min 0.866
_exptl_absorpt_correction_type multi-scan
_exptl_absorpt_process_details
;
multi-scan from symmetry-related measurements 
 Sortav (Blessing 1995)
;
_exptl_crystal_colour colourless
_exptl_crystal_density_diffrn 1.055
_exptl_crystal_description block
_exptl_crystal_F_000 1432
_exptl_crystal_size_max 0.400
_exptl_crystal_size_mid 0.300
_exptl_crystal_size_min 0.250
_refine_diff_density_max 0.245
_refine_diff_density_min -0.220
_refine_diff_density_rms 0.041
_refine_ls_extinction_method none
_refine_ls_goodness_of_fit_ref 1.018
_refine_ls_hydrogen_treatment mixed
_refine_ls_matrix_type full
_refine_ls_number_parameters 445
_refine_ls_number_reflns 9431
_refine_ls_number_restraints 0
_refine_ls_restrained_S_all 1.018
_refine_ls_R_factor_all 0.0894
_refine_ls_R_factor_gt 0.0498
_refine_ls_shift/su_max 0.001
_refine_ls_shift/su_mean 0.000
_refine_ls_structure_factor_coef Fsqd
_refine_ls_weighting_details
;
 w=1/[\s^2^(Fo^2^)+(0.0554P)^2^+1.0803P]
 where P=(Fo^2^+2Fc^2^)/3
;
_refine_ls_weighting_scheme calc
_refine_ls_wR_factor_gt 0.1103
_refine_ls_wR_factor_ref 0.1273
_reflns_Friedel_coverage 0.000
_reflns_number_gt 6331
_reflns_number_total 9431
_reflns_threshold_expression 'I > 2\s(I)'
_cod_data_source_file c5sc03114a2.cif
_cod_data_source_block K13MSH19
_cod_depositor_comments 'Adding full bibliography for 1540189--1540193.cif.'
_cod_original_formula_sum 'C40 H64 B Mg N3 O1'
_cod_database_code 1540192
_shelx_space_group_comment
;
The symmetry employed for this shelxl refinement is uniquely defined
by the following loop, which should always be used as a source of
symmetry information in preference to the above space-group names.
They are only intended as comments.
;
_shelx_estimated_absorpt_t_min 0.970
_shelx_estimated_absorpt_t_max 0.981
_shelxl_version_number 2012-9

loop_
_space_group_symop_operation_xyz
'x, y, z'
'-x, y+1/2, -z+1/2'
'-x, -y, -z'
'x, -y-1/2, z-1/2'

loop_
_atom_site_label
_atom_site_type_symbol
_atom_site_fract_x
_atom_site_fract_y
_atom_site_fract_z
_atom_site_U_iso_or_equiv
_atom_site_adp_type
_atom_site_occupancy
_atom_site_site_symmetry_order
_atom_site_calc_flag
_atom_site_refinement_flags_posn
_atom_site_refinement_flags_adp
Mg1 Mg 0.78956(4) 0.31022(4) 0.36483(2) 0.02485(13) Uani 1 1 d . .
N1 N 0.69932(9) 0.34841(9) 0.42611(5) 0.0279(3) Uani 1 1 d . .
C1 C 0.72958(12) 0.32926(12) 0.48253(6) 0.0313(3) Uani 1 1 d . .
O1 O 0.74509(8) 0.29030(8) 0.28104(4) 0.0310(2) Uani 1 1 d . .
N2 N 0.85797(9) 0.19524(9) 0.41247(5) 0.0283(3) Uani 1 1 d . .
C2 C 0.67246(14) 0.36993(15) 0.53055(7) 0.0453(4) Uani 1 1 d . .
H2A H 0.6248 0.4205 0.5140 0.068 Uiso 1 1 calc R U
H2B H 0.7179 0.4016 0.5611 0.068 Uiso 1 1 calc R U
H2C H 0.6378 0.3139 0.5475 0.068 Uiso 1 1 calc R U
O2 O 0.80307(8) 0.39349(9) 0.20872(5) 0.0374(3) Uani 1 1 d . .
N3 N 0.87913(9) 0.39674(10) 0.31634(5) 0.0297(3) Uani 1 1 d . .
C3 C 0.81145(12) 0.26998(12) 0.50170(7) 0.0337(4) Uani 1 1 d . .
H3 H 0.8354 0.2782 0.5418 0.040 Uiso 1 1 calc R U
C4 C 0.86401(12) 0.19974(12) 0.47055(7) 0.0319(3) Uani 1 1 d . .
C5 C 0.92698(15) 0.12558(15) 0.50860(8) 0.0482(5) Uani 1 1 d . .
H5A H 0.9531 0.0738 0.4838 0.072 Uiso 1 1 calc R U
H5B H 0.8871 0.0928 0.5362 0.072 Uiso 1 1 calc R U
H5C H 0.9815 0.1622 0.5304 0.072 Uiso 1 1 calc R U
C6 C 0.60148(11) 0.38694(12) 0.41118(6) 0.0314(4) Uani 1 1 d . .
C7 C 0.52051(12) 0.32213(13) 0.41340(7) 0.0367(4) Uani 1 1 d . .
C8 C 0.53004(13) 0.21279(14) 0.43511(8) 0.0432(4) Uani 1 1 d . .
H8 H 0.6010 0.1989 0.4475 0.052 Uiso 1 1 calc R U
C9 C 0.49469(17) 0.13826(16) 0.38663(10) 0.0617(6) Uani 1 1 d . .
H9A H 0.4256 0.1517 0.3733 0.093 Uiso 1 1 calc R U
H9B H 0.5017 0.0687 0.4017 0.093 Uiso 1 1 calc R U
H9C H 0.5341 0.1465 0.3537 0.093 Uiso 1 1 calc R U
C10 C 0.47240(17) 0.1942(2) 0.48818(10) 0.0708(7) Uani 1 1 d . .
H10A H 0.4936 0.2430 0.5192 0.106 Uiso 1 1 calc R U
H10B H 0.4849 0.1249 0.5028 0.106 Uiso 1 1 calc R U
H10C H 0.4021 0.2027 0.4763 0.106 Uiso 1 1 calc R U
C11 C 0.42710(13) 0.35874(16) 0.39326(8) 0.0474(5) Uani 1 1 d . .
H11 H 0.3716 0.3159 0.3946 0.057 Uiso 1 1 calc R U
C12 C 0.41420(15) 0.45589(16) 0.37153(8) 0.0518(5) Uani 1 1 d . .
H12 H 0.3505 0.4790 0.3571 0.062 Uiso 1 1 calc R U
C13 C 0.49372(14) 0.51937(15) 0.37079(8) 0.0481(5) Uani 1 1 d . .
H13 H 0.4838 0.5865 0.3562 0.058 Uiso 1 1 calc R U
C14 C 0.58825(13) 0.48798(13) 0.39087(7) 0.0372(4) Uani 1 1 d . .
C15 C 0.67384(14) 0.56178(13) 0.39156(8) 0.0419(4) Uani 1 1 d . .
H15 H 0.7287 0.5257 0.3749 0.050 Uiso 1 1 calc R U
C16 C 0.65036(17) 0.65766(14) 0.35480(10) 0.0592(6) Uani 1 1 d . .
H16A H 0.6207 0.6383 0.3156 0.089 Uiso 1 1 calc R U
H16B H 0.7110 0.6957 0.3515 0.089 Uiso 1 1 calc R U
H16C H 0.6044 0.7002 0.3738 0.089 Uiso 1 1 calc R U
C17 C 0.71147(17) 0.59454(15) 0.45434(9) 0.0558(5) Uani 1 1 d . .
H17A H 0.6570 0.6227 0.4736 0.084 Uiso 1 1 calc R U
H17B H 0.7626 0.6463 0.4530 0.084 Uiso 1 1 calc R U
H17C H 0.7388 0.5355 0.4764 0.084 Uiso 1 1 calc R U
C18 C 0.90276(12) 0.10957(11) 0.38607(6) 0.0298(3) Uani 1 1 d . .
C19 C 0.84469(13) 0.02352(12) 0.37057(7) 0.0364(4) Uani 1 1 d . .
C20 C 0.73592(14) 0.01955(14) 0.37856(8) 0.0457(4) Uani 1 1 d . .
H20 H 0.7125 0.0911 0.3814 0.055 Uiso 1 1 calc R U
C21 C 0.67504(16) -0.02987(16) 0.32666(10) 0.0619(6) Uani 1 1 d . .
H21A H 0.6885 0.0039 0.2903 0.093 Uiso 1 1 calc R U
H21B H 0.6051 -0.0233 0.3315 0.093 Uiso 1 1 calc R U
H21C H 0.6923 -0.1019 0.3248 0.093 Uiso 1 1 calc R U
C22 C 0.71806(19) -0.0343(2) 0.43505(11) 0.0845(8) Uani 1 1 d . .
H22A H 0.7475 -0.1022 0.4357 0.127 Uiso 1 1 calc R U
H22B H 0.6473 -0.0403 0.4373 0.127 Uiso 1 1 calc R U
H22C H 0.7479 0.0050 0.4686 0.127 Uiso 1 1 calc R U
C23 C 0.88956(15) -0.06042(13) 0.34808(8) 0.0440(4) Uani 1 1 d . .
H23 H 0.8517 -0.1197 0.3385 0.053 Uiso 1 1 calc R U
C24 C 0.98717(14) -0.05996(13) 0.33942(7) 0.0426(4) Uani 1 1 d . .
H24 H 1.0166 -0.1188 0.3249 0.051 Uiso 1 1 calc R U
C25 C 1.04177(13) 0.02626(13) 0.35194(7) 0.0394(4) Uani 1 1 d . .
H25 H 1.1088 0.0268 0.3449 0.047 Uiso 1 1 calc R U
C26 C 1.00147(12) 0.11323(13) 0.37473(7) 0.0343(4) Uani 1 1 d . .
C27 C 1.06560(13) 0.20666(15) 0.38572(9) 0.0486(5) Uani 1 1 d . .
H27 H 1.0236 0.2632 0.3980 0.058 Uiso 1 1 calc R U
B1 B 0.83794(13) 0.33572(14) 0.26011(7) 0.0306(4) Uani 1 1 d . .
C28 C 1.10924(15) 0.23992(17) 0.33049(10) 0.0594(5) Uani 1 1 d . .
H28A H 1.1533 0.1869 0.3187 0.089 Uiso 1 1 calc R U
H28B H 1.1462 0.3031 0.3383 0.089 Uiso 1 1 calc R U
H28C H 1.0563 0.2512 0.2989 0.089 Uiso 1 1 calc R U
C29 C 1.14914(18) 0.1893(2) 0.43507(11) 0.0839(8) Uani 1 1 d . .
H29A H 1.1216 0.1665 0.4705 0.126 Uiso 1 1 calc R U
H29B H 1.1850 0.2530 0.4433 0.126 Uiso 1 1 calc R U
H29C H 1.1940 0.1375 0.4229 0.126 Uiso 1 1 calc R U
C30 C 0.93585(12) 0.47160(13) 0.31193(7) 0.0374(4) Uani 1 1 d . .
H30 H 0.9497 0.4884 0.2734 0.045 Uiso 1 1 calc R U
C31 C 0.98394(14) 0.53718(14) 0.36068(8) 0.0437(4) Uani 1 1 d . .
C32 C 0.94497(19) 0.64522(15) 0.35063(10) 0.0638(6) Uani 1 1 d . .
H32A H 0.9570 0.6680 0.3114 0.096 Uiso 1 1 calc R U
H32B H 0.9786 0.6907 0.3801 0.096 Uiso 1 1 calc R U
H32C H 0.8743 0.6462 0.3540 0.096 Uiso 1 1 calc R U
C33 C 1.09413(17) 0.5374(2) 0.35495(12) 0.0799(8) Uani 1 1 d . .
H33A H 1.1209 0.4693 0.3634 0.120 Uiso 1 1 calc R U
H33B H 1.1270 0.5861 0.3828 0.120 Uiso 1 1 calc R U
H33C H 1.1051 0.5568 0.3150 0.120 Uiso 1 1 calc R U
C34 C 0.96394(17) 0.49954(15) 0.42079(8) 0.0532(5) Uani 1 1 d . .
H34A H 0.8930 0.4989 0.4233 0.080 Uiso 1 1 calc R U
H34B H 0.9958 0.5448 0.4510 0.080 Uiso 1 1 calc R U
H34C H 0.9901 0.4306 0.4269 0.080 Uiso 1 1 calc R U
C35 C 0.69864(12) 0.39416(13) 0.20094(7) 0.0348(4) Uani 1 1 d . .
C36 C 0.66207(17) 0.48829(15) 0.23076(8) 0.0569(5) Uani 1 1 d . .
H36A H 0.6795 0.4832 0.2732 0.085 Uiso 1 1 calc R U
H36B H 0.5906 0.4931 0.2223 0.085 Uiso 1 1 calc R U
H36C H 0.6926 0.5490 0.2159 0.085 Uiso 1 1 calc R U
C37 C 0.66578(14) 0.39832(15) 0.13547(7) 0.0449(4) Uani 1 1 d . .
H37A H 0.6840 0.4641 0.1198 0.067 Uiso 1 1 calc R U
H37B H 0.5944 0.3898 0.1288 0.067 Uiso 1 1 calc R U
H37C H 0.6978 0.3437 0.1156 0.067 Uiso 1 1 calc R U
C38 C 0.67139(12) 0.29421(13) 0.23105(7) 0.0349(4) Uani 1 1 d . .
C39 C 0.57003(14) 0.2927(2) 0.25155(8) 0.0600(6) Uani 1 1 d . .
H39A H 0.5578 0.2259 0.2681 0.090 Uiso 1 1 calc R U
H39B H 0.5208 0.3062 0.2182 0.090 Uiso 1 1 calc R U
H39C H 0.5659 0.3450 0.2815 0.090 Uiso 1 1 calc R U
C40 C 0.68721(16) 0.20182(14) 0.19320(8) 0.0499(5) Uani 1 1 d . .
H40A H 0.7524 0.2056 0.1795 0.075 Uiso 1 1 calc R U
H40B H 0.6370 0.2006 0.1594 0.075 Uiso 1 1 calc R U
H40C H 0.6824 0.1398 0.2164 0.075 Uiso 1 1 calc R U
H1 H 0.8947(12) 0.2743(12) 0.2508(7) 0.034(4) Uiso 1 1 d . .

loop_
_atom_site_aniso_label
_atom_site_aniso_U_11
_atom_site_aniso_U_22
_atom_site_aniso_U_33
_atom_site_aniso_U_23
_atom_site_aniso_U_13
_atom_site_aniso_U_12
Mg1 0.0270(3) 0.0241(3) 0.0237(2) 0.00097(19) 0.00358(19) 0.0017(2)
N1 0.0298(7) 0.0268(6) 0.0274(6) -0.0002(5) 0.0036(5) 0.0056(5)
C1 0.0354(9) 0.0323(8) 0.0267(8) -0.0019(6) 0.0054(6) 0.0029(7)
O1 0.0312(6) 0.0355(6) 0.0259(5) 0.0003(4) 0.0012(4) -0.0096(5)
N2 0.0311(7) 0.0264(6) 0.0273(6) 0.0001(5) 0.0031(5) 0.0050(5)
C2 0.0481(11) 0.0579(12) 0.0307(8) -0.0042(8) 0.0077(8) 0.0165(9)
O2 0.0365(6) 0.0463(7) 0.0287(6) 0.0047(5) 0.0008(5) -0.0137(5)
N3 0.0273(7) 0.0318(7) 0.0295(7) 0.0011(5) 0.0011(5) -0.0036(6)
C3 0.0392(9) 0.0367(9) 0.0245(7) -0.0006(7) 0.0000(6) 0.0067(7)
C4 0.0328(9) 0.0326(8) 0.0298(8) 0.0019(7) 0.0018(6) 0.0039(7)
C5 0.0593(12) 0.0515(11) 0.0332(9) 0.0065(8) 0.0015(8) 0.0244(9)
C6 0.0314(9) 0.0373(9) 0.0259(7) -0.0029(6) 0.0055(6) 0.0105(7)
C7 0.0325(9) 0.0459(10) 0.0327(8) -0.0017(7) 0.0080(7) 0.0078(8)
C8 0.0323(9) 0.0482(11) 0.0508(10) 0.0071(8) 0.0117(8) 0.0006(8)
C9 0.0579(13) 0.0494(12) 0.0772(15) -0.0010(11) 0.0045(11) -0.0103(10)
C10 0.0589(14) 0.0886(17) 0.0694(15) 0.0274(13) 0.0270(12) 0.0062(13)
C11 0.0326(10) 0.0640(13) 0.0463(10) -0.0040(9) 0.0073(8) 0.0077(9)
C12 0.0408(11) 0.0635(13) 0.0502(11) -0.0016(10) 0.0007(8) 0.0237(10)
C13 0.0502(12) 0.0458(11) 0.0476(10) -0.0007(8) 0.0021(8) 0.0217(9)
C14 0.0419(10) 0.0369(9) 0.0326(8) -0.0043(7) 0.0030(7) 0.0145(8)
C15 0.0529(11) 0.0293(9) 0.0431(10) -0.0026(7) 0.0032(8) 0.0099(8)
C16 0.0749(15) 0.0345(10) 0.0673(14) 0.0048(9) 0.0033(11) 0.0137(10)
C17 0.0727(15) 0.0429(11) 0.0502(11) -0.0136(9) -0.0002(10) 0.0043(10)
C18 0.0376(9) 0.0260(8) 0.0257(7) 0.0030(6) 0.0034(6) 0.0093(7)
C19 0.0458(10) 0.0285(8) 0.0359(9) 0.0028(7) 0.0096(7) 0.0034(7)
C20 0.0471(11) 0.0336(9) 0.0582(11) -0.0023(8) 0.0144(9) -0.0061(8)
C21 0.0562(13) 0.0444(11) 0.0837(16) -0.0066(11) 0.0013(11) -0.0042(10)
C22 0.0676(16) 0.116(2) 0.0738(16) 0.0249(16) 0.0258(13) -0.0201(15)
C23 0.0605(12) 0.0274(9) 0.0459(10) -0.0018(7) 0.0134(9) 0.0014(8)
C24 0.0601(12) 0.0316(9) 0.0379(9) 0.0002(7) 0.0131(8) 0.0149(8)
C25 0.0397(10) 0.0449(10) 0.0341(9) 0.0018(7) 0.0067(7) 0.0160(8)
C26 0.0343(9) 0.0380(9) 0.0299(8) -0.0019(7) 0.0005(7) 0.0078(7)
C27 0.0330(10) 0.0512(11) 0.0616(12) -0.0152(9) 0.0049(8) 0.0043(8)
B1 0.0303(9) 0.0349(10) 0.0267(9) -0.0011(7) 0.0037(7) -0.0066(8)
C28 0.0429(11) 0.0582(13) 0.0776(15) 0.0013(11) 0.0091(10) -0.0053(10)
C29 0.0560(15) 0.123(2) 0.0695(15) -0.0183(15) -0.0098(12) -0.0196(15)
C30 0.0402(10) 0.0416(10) 0.0306(8) -0.0002(7) 0.0044(7) -0.0119(8)
C31 0.0475(11) 0.0425(10) 0.0400(9) -0.0065(8) -0.0011(8) -0.0159(8)
C32 0.0918(18) 0.0395(11) 0.0587(13) 0.0005(9) 0.0011(12) -0.0169(11)
C33 0.0530(14) 0.0860(18) 0.0997(19) -0.0377(15) 0.0038(13) -0.0337(13)
C34 0.0766(15) 0.0446(11) 0.0351(9) -0.0059(8) -0.0090(9) -0.0058(10)
C35 0.0357(9) 0.0390(9) 0.0292(8) -0.0001(7) 0.0003(7) -0.0016(7)
C36 0.0775(15) 0.0516(12) 0.0396(10) -0.0039(9) -0.0037(9) 0.0180(11)
C37 0.0482(11) 0.0534(11) 0.0314(9) 0.0014(8) -0.0037(8) -0.0010(9)
C38 0.0320(9) 0.0453(10) 0.0263(8) -0.0020(7) -0.0020(6) -0.0119(7)
C39 0.0348(10) 0.1061(18) 0.0385(10) -0.0007(11) 0.0015(8) -0.0208(11)
C40 0.0712(14) 0.0405(10) 0.0358(9) -0.0045(8) -0.0041(9) -0.0200(9)

loop_
_atom_type_symbol
_atom_type_description
_atom_type_scat_dispersion_real
_atom_type_scat_dispersion_imag
_atom_type_scat_source
C C 0.0033 0.0016 'International Tables Vol C Tables 4.2.6.8 and 6.1.1.4'
H H 0.0000 0.0000 'International Tables Vol C Tables 4.2.6.8 and 6.1.1.4'
N N 0.0061 0.0033 'International Tables Vol C Tables 4.2.6.8 and 6.1.1.4'
Mg Mg 0.0486 0.0363 'International Tables Vol C Tables 4.2.6.8 and 6.1.1.4'
O O 0.0106 0.0060 'International Tables Vol C Tables 4.2.6.8 and 6.1.1.4'
B B 0.0013 0.0007 'International Tables Vol C Tables 4.2.6.8 and 6.1.1.4'

loop_
_geom_angle_atom_site_label_1
_geom_angle_atom_site_label_2
_geom_angle_atom_site_label_3
_geom_angle
O1 Mg1 N1 124.08(5)
O1 Mg1 N2 120.07(5)
N1 Mg1 N2 95.26(5)
O1 Mg1 N3 71.91(5)
N1 Mg1 N3 132.20(6)
N2 Mg1 N3 115.45(6)
O1 Mg1 B1 36.19(5)
N1 Mg1 B1 147.95(6)
N2 Mg1 B1 116.54(6)
N3 Mg1 B1 37.49(5)
C1 N1 C6 118.65(12)
C1 N1 Mg1 118.27(10)
C6 N1 Mg1 122.86(9)
N1 C1 C3 124.28(14)
N1 C1 C2 120.36(14)
C3 C1 C2 115.34(14)
C38 O1 B1 105.71(11)
C38 O1 Mg1 152.34(10)
B1 O1 Mg1 94.24(8)
C4 N2 C18 118.12(12)
C4 N2 Mg1 118.77(10)
C18 N2 Mg1 123.09(9)
C1 C2 H2A 109.5
C1 C2 H2B 109.5
H2A C2 H2B 109.5
C1 C2 H2C 109.5
H2A C2 H2C 109.5
H2B C2 H2C 109.5
C35 O2 B1 110.27(12)
C30 N3 B1 120.10(13)
C30 N3 Mg1 150.55(12)
B1 N3 Mg1 88.79(9)
C1 C3 C4 129.92(14)
C1 C3 H3 115.0
C4 C3 H3 115.0
N2 C4 C3 123.85(14)
N2 C4 C5 121.31(14)
C3 C4 C5 114.81(14)
C4 C5 H5A 109.5
C4 C5 H5B 109.5
H5A C5 H5B 109.5
C4 C5 H5C 109.5
H5A C5 H5C 109.5
H5B C5 H5C 109.5
C7 C6 C14 120.61(15)
C7 C6 N1 119.76(14)
C14 C6 N1 119.51(15)
C11 C7 C6 118.49(16)
C11 C7 C8 118.46(16)
C6 C7 C8 123.03(15)
C9 C8 C7 111.12(16)
C9 C8 C10 108.97(18)
C7 C8 C10 112.05(16)
C9 C8 H8 108.2
C7 C8 H8 108.2
C10 C8 H8 108.2
C8 C9 H9A 109.5
C8 C9 H9B 109.5
H9A C9 H9B 109.5
C8 C9 H9C 109.5
H9A C9 H9C 109.5
H9B C9 H9C 109.5
C8 C10 H10A 109.5
C8 C10 H10B 109.5
H10A C10 H10B 109.5
C8 C10 H10C 109.5
H10A C10 H10C 109.5
H10B C10 H10C 109.5
C12 C11 C7 121.11(19)
C12 C11 H11 119.4
C7 C11 H11 119.4
C13 C12 C11 119.87(17)
C13 C12 H12 120.1
C11 C12 H12 120.1
C12 C13 C14 121.78(18)
C12 C13 H13 119.1
C14 C13 H13 119.1
C13 C14 C6 118.07(17)
C13 C14 C15 120.21(16)
C6 C14 C15 121.71(15)
C14 C15 C16 113.83(16)
C14 C15 C17 111.65(15)
C16 C15 C17 108.29(15)
C14 C15 H15 107.6
C16 C15 H15 107.6
C17 C15 H15 107.6
C15 C16 H16A 109.5
C15 C16 H16B 109.5
H16A C16 H16B 109.5
C15 C16 H16C 109.5
H16A C16 H16C 109.5
H16B C16 H16C 109.5
C15 C17 H17A 109.5
C15 C17 H17B 109.5
H17A C17 H17B 109.5
C15 C17 H17C 109.5
H17A C17 H17C 109.5
H17B C17 H17C 109.5
C26 C18 C19 120.66(14)
C26 C18 N2 120.70(14)
C19 C18 N2 118.61(14)
C23 C19 C18 118.20(16)
C23 C19 C20 119.69(16)
C18 C19 C20 122.11(14)
C22 C20 C19 111.62(17)
C22 C20 C21 110.03(18)
C19 C20 C21 112.41(16)
C22 C20 H20 107.5
C19 C20 H20 107.5
C21 C20 H20 107.5
C20 C21 H21A 109.5
C20 C21 H21B 109.5
H21A C21 H21B 109.5
C20 C21 H21C 109.5
H21A C21 H21C 109.5
H21B C21 H21C 109.5
C20 C22 H22A 109.5
C20 C22 H22B 109.5
H22A C22 H22B 109.5
C20 C22 H22C 109.5
H22A C22 H22C 109.5
H22B C22 H22C 109.5
C24 C23 C19 121.78(17)
C24 C23 H23 119.1
C19 C23 H23 119.1
C25 C24 C23 119.40(16)
C25 C24 H24 120.3
C23 C24 H24 120.3
C24 C25 C26 121.83(16)
C24 C25 H25 119.1
C26 C25 H25 119.1
C25 C26 C18 117.93(16)
C25 C26 C27 118.77(15)
C18 C26 C27 123.29(14)
C26 C27 C28 111.54(16)
C26 C27 C29 111.96(18)
C28 C27 C29 109.12(18)
C26 C27 H27 108.0
C28 C27 H27 108.0
C29 C27 H27 108.0
O2 B1 O1 104.45(13)
O2 B1 N3 117.40(14)
O1 B1 N3 100.34(11)
O2 B1 Mg1 137.26(12)
O1 B1 Mg1 49.57(6)
N3 B1 Mg1 53.72(7)
O2 B1 H1 112.8(8)
O1 B1 H1 112.5(8)
N3 B1 H1 108.6(8)
Mg1 B1 H1 109.0(8)
C27 C28 H28A 109.5
C27 C28 H28B 109.5
H28A C28 H28B 109.5
C27 C28 H28C 109.5
H28A C28 H28C 109.5
H28B C28 H28C 109.5
C27 C29 H29A 109.5
C27 C29 H29B 109.5
H29A C29 H29B 109.5
C27 C29 H29C 109.5
H29A C29 H29C 109.5
H29B C29 H29C 109.5
N3 C30 C31 127.56(15)
N3 C30 H30 116.2
C31 C30 H30 116.2
C30 C31 C34 112.34(15)
C30 C31 C32 107.65(16)
C34 C31 C32 110.29(16)
C30 C31 C33 107.08(16)
C34 C31 C33 110.79(18)
C32 C31 C33 108.53(18)
C31 C32 H32A 109.5
C31 C32 H32B 109.5
H32A C32 H32B 109.5
C31 C32 H32C 109.5
H32A C32 H32C 109.5
H32B C32 H32C 109.5
C31 C33 H33A 109.5
C31 C33 H33B 109.5
H33A C33 H33B 109.5
C31 C33 H33C 109.5
H33A C33 H33C 109.5
H33B C33 H33C 109.5
C31 C34 H34A 109.5
C31 C34 H34B 109.5
H34A C34 H34B 109.5
C31 C34 H34C 109.5
H34A C34 H34C 109.5
H34B C34 H34C 109.5
O2 C35 C37 108.10(13)
O2 C35 C36 108.85(14)
C37 C35 C36 109.68(14)
O2 C35 C38 103.07(12)
C37 C35 C38 114.24(14)
C36 C35 C38 112.51(14)
C35 C36 H36A 109.5
C35 C36 H36B 109.5
H36A C36 H36B 109.5
C35 C36 H36C 109.5
H36A C36 H36C 109.5
H36B C36 H36C 109.5
C35 C37 H37A 109.5
C35 C37 H37B 109.5
H37A C37 H37B 109.5
C35 C37 H37C 109.5
H37A C37 H37C 109.5
H37B C37 H37C 109.5
O1 C38 C39 109.82(13)
O1 C38 C40 107.09(14)
C39 C38 C40 110.99(15)
O1 C38 C35 101.69(12)
C39 C38 C35 115.01(16)
C40 C38 C35 111.57(13)
C38 C39 H39A 109.5
C38 C39 H39B 109.5
H39A C39 H39B 109.5
C38 C39 H39C 109.5
H39A C39 H39C 109.5
H39B C39 H39C 109.5
C38 C40 H40A 109.5
C38 C40 H40B 109.5
H40A C40 H40B 109.5
C38 C40 H40C 109.5
H40A C40 H40C 109.5
H40B C40 H40C 109.5

loop_
_geom_bond_atom_site_label_1
_geom_bond_atom_site_label_2
_geom_bond_distance
Mg1 O1 1.9714(11)
Mg1 N1 2.0334(13)
Mg1 N2 2.0361(13)
Mg1 N3 2.0825(13)
Mg1 B1 2.5829(18)
N1 C1 1.3405(19)
N1 C6 1.4402(19)
C1 C3 1.398(2)
C1 C2 1.516(2)
O1 C38 1.4457(18)
O1 B1 1.529(2)
N2 C4 1.3278(19)
N2 C18 1.4480(19)
C2 H2A 0.9800
C2 H2B 0.9800
C2 H2C 0.9800
O2 C35 1.4233(19)
O2 B1 1.441(2)
N3 C30 1.266(2)
N3 B1 1.572(2)
C3 C4 1.413(2)
C3 H3 0.9500
C4 C5 1.516(2)
C5 H5A 0.9800
C5 H5B 0.9800
C5 H5C 0.9800
C6 C7 1.405(2)
C6 C14 1.415(2)
C7 C11 1.399(2)
C7 C8 1.524(2)
C8 C9 1.523(3)
C8 C10 1.541(3)
C8 H8 1.0000
C9 H9A 0.9800
C9 H9B 0.9800
C9 H9C 0.9800
C10 H10A 0.9800
C10 H10B 0.9800
C10 H10C 0.9800
C11 C12 1.377(3)
C11 H11 0.9500
C12 C13 1.375(3)
C12 H12 0.9500
C13 C14 1.390(2)
C13 H13 0.9500
C14 C15 1.522(3)
C15 C16 1.533(2)
C15 C17 1.539(2)
C15 H15 1.0000
C16 H16A 0.9800
C16 H16B 0.9800
C16 H16C 0.9800
C17 H17A 0.9800
C17 H17B 0.9800
C17 H17C 0.9800
C18 C26 1.406(2)
C18 C19 1.408(2)
C19 C23 1.391(2)
C19 C20 1.522(2)
C20 C22 1.520(3)
C20 C21 1.525(3)
C20 H20 1.0000
C21 H21A 0.9800
C21 H21B 0.9800
C21 H21C 0.9800
C22 H22A 0.9800
C22 H22B 0.9800
C22 H22C 0.9800
C23 C24 1.373(3)
C23 H23 0.9500
C24 C25 1.373(3)
C24 H24 0.9500
C25 C26 1.397(2)
C25 H25 0.9500
C26 C27 1.517(3)
C27 C28 1.523(3)
C27 C29 1.538(3)
C27 H27 1.0000
B1 H1 1.157(17)
C28 H28A 0.9800
C28 H28B 0.9800
C28 H28C 0.9800
C29 H29A 0.9800
C29 H29B 0.9800
C29 H29C 0.9800
C30 C31 1.508(2)
C30 H30 0.9500
C31 C34 1.518(3)
C31 C32 1.528(3)
C31 C33 1.530(3)
C32 H32A 0.9800
C32 H32B 0.9800
C32 H32C 0.9800
C33 H33A 0.9800
C33 H33B 0.9800
C33 H33C 0.9800
C34 H34A 0.9800
C34 H34B 0.9800
C34 H34C 0.9800
C35 C37 1.522(2)
C35 C36 1.526(2)
C35 C38 1.550(2)
C36 H36A 0.9800
C36 H36B 0.9800
C36 H36C 0.9800
C37 H37A 0.9800
C37 H37B 0.9800
C37 H37C 0.9800
C38 C39 1.514(2)
C38 C40 1.524(2)
C39 H39A 0.9800
C39 H39B 0.9800
C39 H39C 0.9800
C40 H40A 0.9800
C40 H40B 0.9800
C40 H40C 0.9800
